data_4129190
loop_
_publ_author_name
'Zhou, Zijun'
'Chen, Shuming'
'Hong, Yubiao'
'Winterling, Erik'
'Tan, Yuqi'
'Hemming, Marcel'
'Harms, Klaus'
'Houk, K. N.'
'Meggers, Eric'

_publ_section_title
;
 Non-C2-Symmetric Chiral-at-Ruthenium Catalyst for Highly Efficient
 Enantioselective Intramolecular C(sp3)--H Amidation
;
_journal_name_full 'Journal of the American Chemical Society'
_journal_paper_doi 10.1021/jacs.9b09301
_journal_year 2019
_chemical_absolute_configuration ad
_chemical_formula_moiety 'C37 H34 N5 O2 Ru S, F6 P, C H2 Cl2'
_chemical_formula_sum 'C38 H36 Cl2 F6 N5 O2 P Ru S'
_chemical_formula_weight 943.72
_space_group_crystal_system tetragonal
_space_group_IT_number 96
_space_group_name_Hall 'P 4nw 2abw'
_space_group_name_H-M_alt 'P 43 21 2'
_atom_sites_solution_hydrogens geom
_atom_sites_solution_primary dual
_atom_sites_solution_secondary difmap
_audit_creation_method SHELXL-2018/3
_cell_angle_alpha 90
_cell_angle_beta 90
_cell_angle_gamma 90
_cell_formula_units_Z 8
_cell_length_a 13.4873(1)
_cell_length_b 13.4873(1)
_cell_length_c 42.0533(3)
_cell_measurement_reflns_used 121299
_cell_measurement_temperature 100(2)
_cell_measurement_theta_max 76.20
_cell_measurement_theta_min 3.44
_cell_volume 7649.80(10)
_computing_cell_refinement 'X-Area Recipe 1.33.0.0 (STOE, 2015)'
_computing_data_collection 'X-Area Pilatus3_SV 1.31.127.0 (STOE, 2016)'
_computing_data_reduction 'X-Area Integrate 1.71.0.0 (STOE, 2016) X-Area LANA 1.68.2.0 (STOE, 2016)'
_computing_molecular_graphics 'DIAMOND (Crystal Impact)'
_computing_publication_material 'X-Area 1.77'
_computing_structure_refinement 'SHELXL-2018/3 (Sheldrick, 2018)'
_computing_structure_solution 'XT V2014/1 (Bruker AXS Inc., 2014)'
_diffrn_ambient_temperature 100(2)
_diffrn_detector_area_resol_mean 5.81
_diffrn_measured_fraction_theta_full 1.000
_diffrn_measured_fraction_theta_max 0.998
_diffrn_measurement_device_type 'STOE STADIVARI'
_diffrn_measurement_method 'rotation method, \w scans'
_diffrn_radiation_type CuK\a
_diffrn_radiation_wavelength 1.54186
_diffrn_reflns_av_R_equivalents 0.0549
_diffrn_reflns_av_unetI/netI 0.0255
_diffrn_reflns_Laue_measured_fraction_full 1.000
_diffrn_reflns_Laue_measured_fraction_max 0.998
_diffrn_reflns_limit_h_max 16
_diffrn_reflns_limit_h_min -7
_diffrn_reflns_limit_k_max 16
_diffrn_reflns_limit_k_min -16
_diffrn_reflns_limit_l_max 52
_diffrn_reflns_limit_l_min -52
_diffrn_reflns_number 119089
_diffrn_reflns_point_group_measured_fraction_full 1.000
_diffrn_reflns_point_group_measured_fraction_max 0.995
_diffrn_reflns_theta_full 67.686
_diffrn_reflns_theta_max 75.939
_diffrn_reflns_theta_min 3.441
_diffrn_source 'GeniX 3D HF Cu'
_exptl_absorpt_coefficient_mu 6.142
_exptl_absorpt_correction_T_max 0.4100
_exptl_absorpt_correction_T_min 0.1056
_exptl_absorpt_correction_type multi-scan
_exptl_absorpt_process_details 'STOE LANA, absorption correction by scaling of reflection intensities.'
_exptl_crystal_colour red
_exptl_crystal_density_diffrn 1.639
_exptl_crystal_density_method 'not measured'
_exptl_crystal_description nugget
_exptl_crystal_F_000 3824
_exptl_crystal_size_max 0.15
_exptl_crystal_size_mid 0.15
_exptl_crystal_size_min 0.06
_refine_diff_density_max 0.555
_refine_diff_density_min -0.510
_refine_diff_density_rms 0.057
_refine_ls_abs_structure_details
; 
 Flack x determined using 2934 quotients [(I+)-(I-)]/[(I+)+(I-)] 
 (Parsons, Flack and Wagner, Acta Cryst. B69 (2013) 249-259). 
;
_refine_ls_abs_structure_Flack -0.025(3)
_refine_ls_extinction_method none
_refine_ls_goodness_of_fit_ref 1.054
_refine_ls_hydrogen_treatment constr
_refine_ls_matrix_type full
_refine_ls_number_parameters 510
_refine_ls_number_reflns 7924
_refine_ls_number_restraints 0
_refine_ls_restrained_S_all 1.054
_refine_ls_R_factor_all 0.0308
_refine_ls_R_factor_gt 0.0280
_refine_ls_shift/su_max 0.001
_refine_ls_shift/su_mean 0.000
_refine_ls_structure_factor_coef Fsqd
_refine_ls_weighting_details 'w=1/[\s^2^(Fo^2^)+(0.0479P)^2^] where P=(Fo^2^+2Fc^2^)/3'
_refine_ls_weighting_scheme calc
_refine_ls_wR_factor_gt 0.0706
_refine_ls_wR_factor_ref 0.0717
_reflns_Friedel_coverage 0.722
_reflns_Friedel_fraction_full 0.999
_reflns_Friedel_fraction_max 0.992
_reflns_number_gt 7340
_reflns_number_total 7924
_reflns_threshold_expression 'I > 2\s(I)'
_cod_data_source_file ja9b09301_si_003.cif
_cod_data_source_block Ru1aux
_cod_original_cell_volume 7649.80(13)
_cod_database_code 4129190
_shelx_shelxl_version_number 2018/3
_shelx_space_group_comment
; 
The symmetry employed for this shelxl refinement is uniquely defined 
by the following loop, which should always be used as a source of 
symmetry information in preference to the above space-group names. 
They are only intended as comments. 
;
_shelx_estimated_absorpt_t_min 0.459
_shelx_estimated_absorpt_t_max 0.709

loop_
_space_group_symop_operation_xyz
'x, y, z'
'-x, -y, z+1/2'
'-y+1/2, x+1/2, z+3/4'
'y+1/2, -x+1/2, z+1/4'
'-x+1/2, y+1/2, -z+3/4'
'x+1/2, -y+1/2, -z+1/4'
'y, x, -z'
'-y, -x, -z+1/2'

loop_
_atom_site_label
_atom_site_type_symbol
_atom_site_fract_x
_atom_site_fract_y
_atom_site_fract_z
_atom_site_U_iso_or_equiv
_atom_site_adp_type
_atom_site_occupancy
_atom_site_site_symmetry_order
_atom_site_calc_flag
_atom_site_refinement_flags_posn
_atom_site_refinement_flags_adp
Ru1 Ru 0.50895(2) 0.75253(2) 0.41183(2) 0.02152(7) Uani 1 1 d . .
S1 S 0.56384(6) 0.90368(7) 0.39737(2) 0.02284(17) Uani 1 1 d . .
O1 O 0.67222(19) 0.9242(2) 0.39657(6) 0.0290(5) Uani 1 1 d . .
O31 O 0.43828(19) 0.84203(19) 0.44718(6) 0.0257(5) Uani 1 1 d . .
N1 N 0.3720(2) 0.7487(2) 0.38547(7) 0.0279(6) Uani 1 1 d . .
N7 N 0.5803(3) 0.5519(3) 0.32004(8) 0.0341(8) Uani 1 1 d . .
N16 N 0.4601(2) 0.6167(2) 0.43252(7) 0.0264(7) Uani 1 1 d . .
N22 N 0.7894(2) 0.6260(3) 0.47140(7) 0.0291(7) Uani 1 1 d . .
N31 N 0.5128(2) 0.9798(2) 0.42381(7) 0.0273(6) Uani 1 1 d . .
C2 C 0.3790(3) 0.6869(3) 0.35942(9) 0.0281(8) Uani 1 1 d . .
C3 C 0.4750(3) 0.6490(3) 0.35296(8) 0.0270(8) Uani 1 1 d . .
C4 C 0.5536(3) 0.6758(3) 0.37448(8) 0.0241(8) Uani 1 1 d . .
C5 C 0.6459(3) 0.6373(3) 0.36517(9) 0.0299(8) Uani 1 1 d . .
H5 H 0.702569 0.652695 0.377615 0.036 Uiso 1 1 calc R U
C6 C 0.6576(3) 0.5779(3) 0.33872(10) 0.0340(9) Uani 1 1 d . .
H6 H 0.722042 0.554576 0.333479 0.041 Uiso 1 1 calc R U
C8 C 0.4870(3) 0.5863(3) 0.32654(9) 0.0333(9) Uani 1 1 d . .
C9 C 0.4035(4) 0.5602(3) 0.30755(10) 0.0399(10) Uani 1 1 d . .
H9 H 0.411851 0.516971 0.289912 0.048 Uiso 1 1 calc R U
C10 C 0.3127(4) 0.5963(4) 0.31441(11) 0.0464(12) Uani 1 1 d . .
H10 H 0.258205 0.578130 0.301349 0.056 Uiso 1 1 calc R U
C11 C 0.2960(3) 0.6616(3) 0.34093(10) 0.0369(9) Uani 1 1 d . .
C12 C 0.2026(3) 0.7006(4) 0.34964(12) 0.0442(11) Uani 1 1 d . .
H12 H 0.145101 0.686407 0.337425 0.053 Uiso 1 1 calc R U
C13 C 0.1972(3) 0.7592(4) 0.37605(11) 0.0441(11) Uani 1 1 d . .
H13 H 0.134854 0.784175 0.382819 0.053 Uiso 1 1 calc R U
C14 C 0.2837(3) 0.7828(3) 0.39340(11) 0.0338(9) Uani 1 1 d . .
H14 H 0.278155 0.824899 0.411430 0.041 Uiso 1 1 calc R U
C15 C 0.5973(4) 0.4822(4) 0.29351(11) 0.0485(12) Uani 1 1 d . .
H15A H 0.573125 0.511592 0.273663 0.073 Uiso 1 1 calc R U
H15B H 0.561687 0.420170 0.297642 0.073 Uiso 1 1 calc R U
H15C H 0.668436 0.468445 0.291615 0.073 Uiso 1 1 calc R U
C17 C 0.5345(3) 0.5670(3) 0.44803(9) 0.0282(8) Uani 1 1 d . .
C18 C 0.6247(3) 0.6196(3) 0.45069(8) 0.0251(7) Uani 1 1 d . .
C19 C 0.6308(3) 0.7161(3) 0.43566(8) 0.0256(7) Uani 1 1 d . .
C20 C 0.7246(3) 0.7604(3) 0.44013(8) 0.0294(8) Uani 1 1 d . .
H20 H 0.736821 0.823404 0.430804 0.035 Uiso 1 1 calc R U
C21 C 0.7991(3) 0.7162(3) 0.45744(10) 0.0341(9) Uani 1 1 d . .
H21 H 0.860175 0.750483 0.459721 0.041 Uiso 1 1 calc R U
C23 C 0.7026(3) 0.5748(3) 0.46805(8) 0.0263(7) Uani 1 1 d . .
C24 C 0.6902(3) 0.4788(3) 0.48195(9) 0.0308(8) Uani 1 1 d . .
H24 H 0.742455 0.449703 0.493870 0.037 Uiso 1 1 calc R U
C25 C 0.6035(3) 0.4295(3) 0.47802(9) 0.0333(9) Uani 1 1 d . .
H25 H 0.596655 0.365127 0.486919 0.040 Uiso 1 1 calc R U
C26 C 0.5218(3) 0.4714(3) 0.46089(9) 0.0299(8) Uani 1 1 d . .
C27 C 0.4295(3) 0.4248(3) 0.45681(10) 0.0350(9) Uani 1 1 d . .
H27 H 0.418720 0.359307 0.464338 0.042 Uiso 1 1 calc R U
C28 C 0.3553(3) 0.4759(3) 0.44172(10) 0.0364(9) Uani 1 1 d . .
H28 H 0.292029 0.446110 0.438992 0.044 Uiso 1 1 calc R U
C29 C 0.3724(3) 0.5721(3) 0.43031(9) 0.0310(8) Uani 1 1 d . .
H29 H 0.319170 0.606938 0.420593 0.037 Uiso 1 1 calc R U
C30 C 0.8722(3) 0.5855(3) 0.49028(10) 0.0354(9) Uani 1 1 d . .
H30A H 0.850323 0.575104 0.512251 0.053 Uiso 1 1 calc R U
H30B H 0.927697 0.632375 0.490003 0.053 Uiso 1 1 calc R U
H30C H 0.893453 0.522193 0.481124 0.053 Uiso 1 1 calc R U
C31 C 0.4574(3) 0.9354(3) 0.44515(8) 0.0245(7) Uani 1 1 d . .
C32 C 0.4125(3) 1.0004(3) 0.47012(8) 0.0256(7) Uani 1 1 d . .
C33 C 0.4442(3) 1.0976(3) 0.47447(9) 0.0300(8) Uani 1 1 d . .
H33 H 0.495829 1.123862 0.461608 0.036 Uiso 1 1 calc R U
C34 C 0.4001(4) 1.1564(3) 0.49774(10) 0.0371(9) Uani 1 1 d . .
H34 H 0.422985 1.222250 0.500987 0.045 Uiso 1 1 calc R U
C35 C 0.3234(3) 1.1199(3) 0.51617(9) 0.0363(9) Uani 1 1 d . .
H35 H 0.292730 1.160961 0.531645 0.044 Uiso 1 1 calc R U
C36 C 0.2914(3) 1.0225(3) 0.51193(9) 0.0322(8) Uani 1 1 d . .
H36 H 0.238680 0.997113 0.524519 0.039 Uiso 1 1 calc R U
C37 C 0.3365(3) 0.9626(3) 0.48928(9) 0.0282(8) Uani 1 1 d . .
H37 H 0.315736 0.895718 0.486794 0.034 Uiso 1 1 calc R U
C38 C 0.5211(3) 0.9640(3) 0.35990(8) 0.0267(8) Uani 1 1 d . .
C39 C 0.5640(4) 0.9032(3) 0.33251(9) 0.0406(10) Uani 1 1 d . .
H39A H 0.543364 0.932408 0.312217 0.061 Uiso 1 1 calc R U
H39B H 0.539692 0.834916 0.333877 0.061 Uiso 1 1 calc R U
H39C H 0.636577 0.903416 0.333850 0.061 Uiso 1 1 calc R U
C40 C 0.5640(3) 1.0688(3) 0.35950(10) 0.0359(9) Uani 1 1 d . .
H40A H 0.542379 1.103131 0.340159 0.054 Uiso 1 1 calc R U
H40B H 0.636585 1.065323 0.359864 0.054 Uiso 1 1 calc R U
H40C H 0.540603 1.105280 0.378204 0.054 Uiso 1 1 calc R U
C41 C 0.4089(3) 0.9695(4) 0.35813(11) 0.0421(11) Uani 1 1 d . .
H41A H 0.389423 1.014121 0.340828 0.063 Uiso 1 1 calc R U
H41B H 0.382732 0.994724 0.378309 0.063 Uiso 1 1 calc R U
H41C H 0.381983 0.903170 0.354103 0.063 Uiso 1 1 calc R U
C42 C 0.8477(4) 0.8527(4) 0.35342(12) 0.0464(11) Uani 1 1 d . .
H42A H 0.845788 0.914839 0.340909 0.056 Uiso 1 1 calc R U
H42B H 0.784374 0.846939 0.365151 0.056 Uiso 1 1 calc R U
Cl1 Cl 0.94525(12) 0.85836(15) 0.38046(6) 0.0953(7) Uani 1 1 d . .
Cl2 Cl 0.85999(10) 0.75112(10) 0.32735(3) 0.0528(3) Uani 1 1 d . .
P1 P 0.13223(8) 0.74235(9) 0.47945(3) 0.0380(2) Uani 1 1 d . .
F1 F 0.01870(19) 0.7796(2) 0.48069(7) 0.0488(7) Uani 1 1 d . .
F2 F 0.1027(3) 0.6647(3) 0.45287(10) 0.0869(13) Uani 1 1 d . .
F3 F 0.2453(3) 0.7099(3) 0.47762(10) 0.0758(10) Uani 1 1 d . .
F4 F 0.1601(2) 0.8215(2) 0.50633(8) 0.0584(8) Uani 1 1 d . .
F5 F 0.1543(3) 0.8255(3) 0.45323(8) 0.0684(10) Uani 1 1 d . .
F6 F 0.1080(3) 0.6651(3) 0.50629(10) 0.0876(14) Uani 1 1 d . .

loop_
_atom_site_aniso_label
_atom_site_aniso_U_11
_atom_site_aniso_U_22
_atom_site_aniso_U_33
_atom_site_aniso_U_23
_atom_site_aniso_U_13
_atom_site_aniso_U_12
Ru1 0.01973(13) 0.02174(14) 0.02308(11) -0.00046(10) -0.00225(9) 0.00072(10)
S1 0.0217(4) 0.0238(4) 0.0230(4) 0.0003(3) -0.0028(3) 0.0004(3)
O1 0.0224(14) 0.0330(15) 0.0317(13) 0.0044(11) -0.0026(10) -0.0023(10)
O31 0.0245(13) 0.0240(14) 0.0285(12) 0.0018(10) -0.0014(10) -0.0024(10)
N1 0.0308(16) 0.0229(15) 0.0301(14) 0.0034(13) -0.0030(12) 0.0001(14)
N7 0.051(2) 0.0230(17) 0.0282(17) -0.0019(13) 0.0026(15) -0.0026(15)
N16 0.0252(17) 0.0291(17) 0.0250(15) -0.0029(12) -0.0004(12) 0.0010(13)
N22 0.0261(16) 0.0341(19) 0.0271(15) 0.0045(13) -0.0040(12) 0.0044(13)
N31 0.0318(17) 0.0241(16) 0.0260(13) -0.0034(11) 0.0006(12) 0.0024(13)
C2 0.029(2) 0.026(2) 0.0302(19) 0.0071(14) -0.0059(14) -0.0057(15)
C3 0.036(2) 0.0220(18) 0.0232(16) 0.0005(13) -0.0049(15) -0.0053(15)
C4 0.029(2) 0.0188(17) 0.0243(17) 0.0018(12) -0.0021(13) -0.0009(14)
C5 0.030(2) 0.029(2) 0.0310(18) 0.0037(15) -0.0015(15) 0.0029(15)
C6 0.042(2) 0.024(2) 0.0361(19) 0.0027(16) 0.0071(18) 0.0065(16)
C8 0.047(3) 0.0256(19) 0.0270(17) -0.0006(14) -0.0019(17) -0.0074(18)
C9 0.052(3) 0.038(2) 0.030(2) -0.0052(17) -0.0041(18) -0.012(2)
C10 0.051(3) 0.053(3) 0.035(2) 0.000(2) -0.014(2) -0.023(2)
C11 0.037(2) 0.041(2) 0.032(2) 0.0063(17) -0.0088(17) -0.0118(18)
C12 0.028(2) 0.055(3) 0.050(3) 0.010(2) -0.0128(19) -0.008(2)
C13 0.025(2) 0.053(3) 0.055(3) 0.007(2) -0.0052(16) -0.001(2)
C14 0.0208(19) 0.038(2) 0.042(2) 0.0050(17) -0.0015(15) 0.0032(15)
C15 0.072(4) 0.034(2) 0.040(2) -0.0111(19) 0.009(2) -0.003(2)
C17 0.031(2) 0.028(2) 0.0253(17) 0.0001(14) 0.0032(14) 0.0025(15)
C18 0.031(2) 0.0221(19) 0.0223(16) -0.0028(13) 0.0019(14) 0.0040(14)
C19 0.029(2) 0.0255(19) 0.0223(16) -0.0008(13) -0.0016(14) 0.0013(14)
C20 0.0269(19) 0.031(2) 0.0299(17) 0.0044(15) -0.0048(13) -0.0030(15)
C21 0.030(2) 0.037(2) 0.035(2) 0.0031(16) -0.0031(16) -0.0032(17)
C23 0.0274(19) 0.030(2) 0.0219(16) 0.0006(13) 0.0006(13) 0.0044(15)
C24 0.031(2) 0.031(2) 0.0300(18) 0.0036(15) 0.0005(14) 0.0084(16)
C25 0.043(2) 0.027(2) 0.0298(19) 0.0037(15) 0.0023(17) 0.0015(17)
C26 0.036(2) 0.0252(19) 0.0288(17) 0.0025(14) 0.0019(15) 0.0012(16)
C27 0.041(2) 0.028(2) 0.035(2) 0.0047(16) 0.0029(17) -0.0059(17)
C28 0.034(2) 0.037(2) 0.039(2) 0.0023(17) 0.0019(16) -0.0108(18)
C29 0.029(2) 0.033(2) 0.0308(19) 0.0026(15) -0.0008(15) 0.0001(16)
C30 0.026(2) 0.041(2) 0.039(2) 0.0078(17) -0.0074(16) 0.0050(17)
C31 0.0215(18) 0.026(2) 0.0255(16) -0.0030(14) -0.0061(13) -0.0004(14)
C32 0.0239(18) 0.028(2) 0.0251(16) -0.0010(14) -0.0066(13) 0.0067(15)
C33 0.032(2) 0.031(2) 0.0273(17) 0.0001(15) -0.0025(15) 0.0009(16)
C34 0.053(3) 0.026(2) 0.033(2) -0.0039(16) -0.0012(18) 0.0006(18)
C35 0.043(2) 0.037(2) 0.0285(19) -0.0059(16) 0.0012(17) 0.0083(18)
C36 0.034(2) 0.036(2) 0.0262(17) 0.0001(15) 0.0015(15) 0.0059(16)
C37 0.0268(19) 0.028(2) 0.0298(18) 0.0009(14) -0.0047(14) 0.0042(15)
C38 0.029(2) 0.0287(19) 0.0226(16) 0.0063(13) -0.0069(14) 0.0017(15)
C39 0.062(3) 0.038(2) 0.0218(18) 0.0031(16) -0.0005(18) 0.002(2)
C40 0.044(2) 0.029(2) 0.035(2) 0.0079(16) -0.0089(17) -0.0056(18)
C41 0.032(2) 0.045(3) 0.049(2) 0.016(2) -0.0117(18) 0.0003(19)
C42 0.046(3) 0.043(3) 0.050(3) -0.002(2) 0.012(2) 0.012(2)
Cl1 0.0480(9) 0.0947(13) 0.1433(17) -0.0724(13) -0.0291(9) 0.0306(8)
Cl2 0.0671(8) 0.0422(6) 0.0491(6) 0.0028(5) 0.0131(5) -0.0039(6)
P1 0.0347(6) 0.0328(6) 0.0466(6) -0.0004(5) -0.0045(4) -0.0003(5)
F1 0.0345(14) 0.0479(16) 0.0640(17) 0.0001(12) -0.0106(12) -0.0014(11)
F2 0.078(3) 0.074(3) 0.108(3) -0.056(2) -0.019(2) 0.004(2)
F3 0.0420(18) 0.066(2) 0.120(3) -0.015(2) -0.006(2) 0.0169(17)
F4 0.0411(17) 0.069(2) 0.0654(19) -0.0244(16) 0.0032(14) -0.0177(14)
F5 0.068(2) 0.075(2) 0.062(2) 0.0203(17) 0.0084(17) -0.0057(18)
F6 0.084(3) 0.078(3) 0.101(3) 0.055(2) -0.031(2) -0.024(2)

loop_
_atom_type_symbol
_atom_type_description
_atom_type_scat_dispersion_real
_atom_type_scat_dispersion_imag
_atom_type_scat_source
C C 0.0181 0.0091 'International Tables Vol C Tables 4.2.6.8 and 6.1.1.4'
H H 0.0000 0.0000 'International Tables Vol C Tables 4.2.6.8 and 6.1.1.4'
N N 0.0311 0.0180 'International Tables Vol C Tables 4.2.6.8 and 6.1.1.4'
O O 0.0492 0.0322 'International Tables Vol C Tables 4.2.6.8 and 6.1.1.4'
F F 0.0727 0.0534 'International Tables Vol C Tables 4.2.6.8 and 6.1.1.4'
S S 0.3331 0.5567 'International Tables Vol C Tables 4.2.6.8 and 6.1.1.4'
Ru Ru 0.0552 3.2960 'International Tables Vol C Tables 4.2.6.8 and 6.1.1.4'
Cl Cl 0.3639 0.7018 'International Tables Vol C Tables 4.2.6.8 and 6.1.1.4'
P P 0.2955 0.4335 'International Tables Vol C Tables 4.2.6.8 and 6.1.1.4'

loop_
_geom_angle_atom_site_label_1
_geom_angle_atom_site_label_2
_geom_angle_atom_site_label_3
_geom_angle
C4 Ru1 C19 91.13(15)
C4 Ru1 N16 88.19(13)
C19 Ru1 N16 80.63(14)
C4 Ru1 O31 169.82(13)
C19 Ru1 O31 99.06(12)
N16 Ru1 O31 93.65(11)
C4 Ru1 N1 80.78(14)
C19 Ru1 N1 164.32(14)
N16 Ru1 N1 85.68(12)
O31 Ru1 N1 89.37(11)
C4 Ru1 S1 99.17(11)
C19 Ru1 S1 95.05(11)
N16 Ru1 S1 171.58(9)
O31 Ru1 S1 79.82(7)
N1 Ru1 S1 99.47(9)
O1 S1 N31 107.84(17)
O1 S1 C38 101.72(16)
N31 S1 C38 99.66(16)
O1 S1 Ru1 119.83(12)
N31 S1 Ru1 104.03(12)
C38 S1 Ru1 121.44(13)
C31 O31 Ru1 114.6(2)
C14 N1 C2 118.2(3)
C14 N1 Ru1 129.4(3)
C2 N1 Ru1 111.4(2)
C6 N7 C8 120.4(3)
C6 N7 C15 119.0(4)
C8 N7 C15 120.6(4)
C29 N16 C17 117.6(4)
C29 N16 Ru1 129.3(3)
C17 N16 Ru1 112.8(3)
C21 N22 C23 119.4(3)
C21 N22 C30 119.5(4)
C23 N22 C30 121.1(3)
C31 N31 S1 114.3(3)
N1 C2 C11 122.2(4)
N1 C2 C3 115.6(3)
C11 C2 C3 122.2(4)
C8 C3 C2 118.3(4)
C8 C3 C4 124.3(4)
C2 C3 C4 117.4(3)
C5 C4 C3 112.6(3)
C5 C4 Ru1 133.3(3)
C3 C4 Ru1 114.0(3)
C6 C5 C4 122.8(4)
C6 C5 H5 118.6
C4 C5 H5 118.6
N7 C6 C5 122.0(4)
N7 C6 H6 119.0
C5 C6 H6 119.0
N7 C8 C3 117.9(4)
N7 C8 C9 122.1(4)
C3 C8 C9 120.0(4)
C10 C9 C8 120.5(4)
C10 C9 H9 119.7
C8 C9 H9 119.7
C9 C10 C11 121.9(4)
C9 C10 H10 119.0
C11 C10 H10 119.0
C2 C11 C12 118.4(4)
C2 C11 C10 117.0(4)
C12 C11 C10 124.6(4)
C13 C12 C11 118.3(4)
C13 C12 H12 120.9
C11 C12 H12 120.9
C12 C13 C14 120.5(4)
C12 C13 H13 119.8
C14 C13 H13 119.8
N1 C14 C13 122.4(4)
N1 C14 H14 118.8
C13 C14 H14 118.8
N7 C15 H15A 109.5
N7 C15 H15B 109.5
H15A C15 H15B 109.5
N7 C15 H15C 109.5
H15A C15 H15C 109.5
H15B C15 H15C 109.5
N16 C17 C26 122.7(4)
N16 C17 C18 115.0(3)
C26 C17 C18 122.2(4)
C17 C18 C23 117.8(3)
C17 C18 C19 117.7(3)
C23 C18 C19 124.5(4)
C20 C19 C18 111.9(3)
C20 C19 Ru1 134.7(3)
C18 C19 Ru1 113.3(3)
C21 C20 C19 122.7(4)
C21 C20 H20 118.6
C19 C20 H20 118.6
N22 C21 C20 123.2(4)
N22 C21 H21 118.4
C20 C21 H21 118.4
N22 C23 C18 118.2(3)
N22 C23 C24 121.1(3)
C18 C23 C24 120.7(4)
C25 C24 C23 119.7(4)
C25 C24 H24 120.1
C23 C24 H24 120.1
C24 C25 C26 122.1(4)
C24 C25 H25 118.9
C26 C25 H25 118.9
C27 C26 C17 118.0(4)
C27 C26 C25 124.5(4)
C17 C26 C25 117.4(4)
C28 C27 C26 118.6(4)
C28 C27 H27 120.7
C26 C27 H27 120.7
C27 C28 C29 120.2(4)
C27 C28 H28 119.9
C29 C28 H28 119.9
N16 C29 C28 122.7(4)
N16 C29 H29 118.7
C28 C29 H29 118.7
N22 C30 H30A 109.5
N22 C30 H30B 109.5
H30A C30 H30B 109.5
N22 C30 H30C 109.5
H30A C30 H30C 109.5
H30B C30 H30C 109.5
O31 C31 N31 127.3(3)
O31 C31 C32 116.5(3)
N31 C31 C32 116.2(3)
C33 C32 C37 119.5(3)
C33 C32 C31 121.4(3)
C37 C32 C31 119.1(3)
C32 C33 C34 119.8(4)
C32 C33 H33 120.1
C34 C33 H33 120.1
C35 C34 C33 120.7(4)
C35 C34 H34 119.7
C33 C34 H34 119.7
C34 C35 C36 119.7(4)
C34 C35 H35 120.1
C36 C35 H35 120.1
C37 C36 C35 120.0(4)
C37 C36 H36 120.0
C35 C36 H36 120.0
C36 C37 C32 120.2(4)
C36 C37 H37 119.9
C32 C37 H37 119.9
C41 C38 C40 109.4(3)
C41 C38 C39 111.5(4)
C40 C38 C39 110.2(3)
C41 C38 S1 111.8(3)
C40 C38 S1 107.2(3)
C39 C38 S1 106.6(3)
C38 C39 H39A 109.5
C38 C39 H39B 109.5
H39A C39 H39B 109.5
C38 C39 H39C 109.5
H39A C39 H39C 109.5
H39B C39 H39C 109.5
C38 C40 H40A 109.5
C38 C40 H40B 109.5
H40A C40 H40B 109.5
C38 C40 H40C 109.5
H40A C40 H40C 109.5
H40B C40 H40C 109.5
C38 C41 H41A 109.5
C38 C41 H41B 109.5
H41A C41 H41B 109.5
C38 C41 H41C 109.5
H41A C41 H41C 109.5
H41B C41 H41C 109.5
Cl1 C42 Cl2 111.7(3)
Cl1 C42 H42A 109.3
Cl2 C42 H42A 109.3
Cl1 C42 H42B 109.3
Cl2 C42 H42B 109.3
H42A C42 H42B 107.9
F6 P1 F2 90.9(2)
F6 P1 F3 93.0(2)
F2 P1 F3 91.4(2)
F6 P1 F4 89.1(2)
F2 P1 F4 179.0(2)
F3 P1 F4 89.58(19)
F6 P1 F5 177.0(2)
F2 P1 F5 91.4(2)
F3 P1 F5 88.9(2)
F4 P1 F5 88.60(19)
F6 P1 F1 89.20(19)
F2 P1 F1 89.41(19)
F3 P1 F1 177.7(2)
F4 P1 F1 89.57(16)
F5 P1 F1 88.89(18)

loop_
_geom_bond_atom_site_label_1
_geom_bond_atom_site_label_2
_geom_bond_distance
Ru1 C4 1.975(4)
Ru1 C19 1.987(4)
Ru1 N16 2.133(3)
Ru1 O31 2.139(3)
Ru1 N1 2.155(3)
Ru1 S1 2.2526(9)
S1 O1 1.488(3)
S1 N31 1.662(3)
S1 C38 1.865(3)
O31 C31 1.288(5)
N1 C14 1.319(5)
N1 C2 1.380(5)
N7 C6 1.352(6)
N7 C8 1.369(6)
N7 C15 1.478(5)
N16 C29 1.330(5)
N16 C17 1.371(5)
N22 C21 1.357(5)
N22 C23 1.366(5)
N22 C30 1.475(5)
N31 C31 1.313(5)
C2 C11 1.405(5)
C2 C3 1.419(6)
C3 C8 1.406(5)
C3 C4 1.440(5)
C4 C5 1.405(5)
C5 C6 1.379(5)
C5 H5 0.9500
C6 H6 0.9500
C8 C9 1.425(6)
C9 C10 1.349(7)
C9 H9 0.9500
C10 C11 1.438(6)
C10 H10 0.9500
C11 C12 1.414(7)
C12 C13 1.365(7)
C12 H12 0.9500
C13 C14 1.413(6)
C13 H13 0.9500
C14 H14 0.9500
C15 H15A 0.9800
C15 H15B 0.9800
C15 H15C 0.9800
C17 C26 1.410(5)
C17 C18 1.413(5)
C18 C23 1.415(5)
C18 C19 1.450(5)
C19 C20 1.411(5)
C20 C21 1.376(5)
C20 H20 0.9500
C21 H21 0.9500
C23 C24 1.430(5)
C24 C25 1.355(6)
C24 H24 0.9500
C25 C26 1.433(6)
C25 H25 0.9500
C26 C27 1.405(6)
C27 C28 1.371(6)
C27 H27 0.9500
C28 C29 1.403(6)
C28 H28 0.9500
C29 H29 0.9500
C30 H30A 0.9800
C30 H30B 0.9800
C30 H30C 0.9800
C31 C32 1.497(5)
C32 C33 1.391(6)
C32 C37 1.400(5)
C33 C34 1.392(6)
C33 H33 0.9500
C34 C35 1.383(6)
C34 H34 0.9500
C35 C36 1.394(6)
C35 H35 0.9500
C36 C37 1.389(5)
C36 H36 0.9500
C37 H37 0.9500
C38 C41 1.518(6)
C38 C40 1.527(5)
C38 C39 1.528(5)
C39 H39A 0.9800
C39 H39B 0.9800
C39 H39C 0.9800
C40 H40A 0.9800
C40 H40B 0.9800
C40 H40C 0.9800
C41 H41A 0.9800
C41 H41B 0.9800
C41 H41C 0.9800
C42 Cl1 1.740(5)
C42 Cl2 1.762(5)
C42 H42A 0.9900
C42 H42B 0.9900
P1 F6 1.570(3)
P1 F2 1.583(3)
P1 F3 1.588(3)
P1 F4 1.600(3)
P1 F5 1.600(3)
P1 F1 1.612(3)

loop_
_geom_torsion_atom_site_label_1
_geom_torsion_atom_site_label_2
_geom_torsion_atom_site_label_3
_geom_torsion_atom_site_label_4
_geom_torsion
O1 S1 N31 C31 -128.0(3)
C38 S1 N31 C31 126.3(3)
Ru1 S1 N31 C31 0.3(3)
C14 N1 C2 C11 1.5(6)
Ru1 N1 C2 C11 171.3(3)
C14 N1 C2 C3 -177.2(3)
Ru1 N1 C2 C3 -7.3(4)
N1 C2 C3 C8 -179.4(3)
C11 C2 C3 C8 1.9(6)
N1 C2 C3 C4 1.9(5)
C11 C2 C3 C4 -176.8(4)
C8 C3 C4 C5 3.6(5)
C2 C3 C4 C5 -177.8(3)
C8 C3 C4 Ru1 -173.4(3)
C2 C3 C4 Ru1 5.2(4)
C3 C4 C5 C6 -1.8(5)
Ru1 C4 C5 C6 174.4(3)
C8 N7 C6 C5 1.5(6)
C15 N7 C6 C5 -175.5(4)
C4 C5 C6 N7 -0.7(6)
C6 N7 C8 C3 0.2(6)
C15 N7 C8 C3 177.2(4)
C6 N7 C8 C9 -179.6(4)
C15 N7 C8 C9 -2.6(6)
C2 C3 C8 N7 178.5(3)
C4 C3 C8 N7 -3.0(6)
C2 C3 C8 C9 -1.7(6)
C4 C3 C8 C9 176.9(4)
N7 C8 C9 C10 -179.2(4)
C3 C8 C9 C10 1.0(7)
C8 C9 C10 C11 -0.3(7)
N1 C2 C11 C12 -0.4(6)
C3 C2 C11 C12 178.2(4)
N1 C2 C11 C10 -179.8(4)
C3 C2 C11 C10 -1.3(6)
C9 C10 C11 C2 0.4(7)
C9 C10 C11 C12 -179.0(5)
C2 C11 C12 C13 -1.5(7)
C10 C11 C12 C13 177.9(4)
C11 C12 C13 C14 2.4(7)
C2 N1 C14 C13 -0.6(6)
Ru1 N1 C14 C13 -168.4(3)
C12 C13 C14 N1 -1.3(7)
C29 N16 C17 C26 1.3(5)
Ru1 N16 C17 C26 -173.8(3)
C29 N16 C17 C18 -177.7(3)
Ru1 N16 C17 C18 7.2(4)
N16 C17 C18 C23 176.4(3)
C26 C17 C18 C23 -2.6(5)
N16 C17 C18 C19 -3.0(5)
C26 C17 C18 C19 178.0(3)
C17 C18 C19 C20 180.0(3)
C23 C18 C19 C20 0.5(5)
C17 C18 C19 Ru1 -3.0(4)
C23 C18 C19 Ru1 177.6(3)
C18 C19 C20 C21 -1.4(5)
Ru1 C19 C20 C21 -177.5(3)
C23 N22 C21 C20 0.9(6)
C30 N22 C21 C20 -178.3(4)
C19 C20 C21 N22 0.7(6)
C21 N22 C23 C18 -1.7(5)
C30 N22 C23 C18 177.5(3)
C21 N22 C23 C24 178.9(4)
C30 N22 C23 C24 -1.9(5)
C17 C18 C23 N22 -178.5(3)
C19 C18 C23 N22 0.9(5)
C17 C18 C23 C24 1.0(5)
C19 C18 C23 C24 -179.6(3)
N22 C23 C24 C25 -179.5(4)
C18 C23 C24 C25 1.0(6)
C23 C24 C25 C26 -1.5(6)
N16 C17 C26 C27 1.6(6)
C18 C17 C26 C27 -179.5(4)
N16 C17 C26 C25 -176.8(3)
C18 C17 C26 C25 2.1(6)
C24 C25 C26 C27 -178.3(4)
C24 C25 C26 C17 0.0(6)
C17 C26 C27 C28 -2.6(6)
C25 C26 C27 C28 175.6(4)
C26 C27 C28 C29 0.9(6)
C17 N16 C29 C28 -3.2(6)
Ru1 N16 C29 C28 171.0(3)
C27 C28 C29 N16 2.2(6)
Ru1 O31 C31 N31 1.3(5)
Ru1 O31 C31 C32 -177.9(2)
S1 N31 C31 O31 -1.1(5)
S1 N31 C31 C32 178.1(2)
O31 C31 C32 C33 166.1(3)
N31 C31 C32 C33 -13.2(5)
O31 C31 C32 C37 -14.3(5)
N31 C31 C32 C37 166.4(3)
C37 C32 C33 C34 -0.2(6)
C31 C32 C33 C34 179.4(3)
C32 C33 C34 C35 -1.4(6)
C33 C34 C35 C36 1.5(6)
C34 C35 C36 C37 0.0(6)
C35 C36 C37 C32 -1.6(6)
C33 C32 C37 C36 1.7(5)
C31 C32 C37 C36 -177.9(3)
O1 S1 C38 C41 -169.6(3)
N31 S1 C38 C41 -58.9(3)
Ru1 S1 C38 C41 54.2(3)
O1 S1 C38 C40 -49.7(3)
N31 S1 C38 C40 60.9(3)
Ru1 S1 C38 C40 174.0(2)
O1 S1 C38 C39 68.3(3)
N31 S1 C38 C39 178.9(3)
Ru1 S1 C38 C39 -68.0(3)
